data_8105512
loop_
_publ_author_name
'Lee, See Mun'
'Lo, Kong Mun'
'Tiekink, Edward R.T.'

_publ_section_title
;
 Crystal structure of dichloridodimethylbis(tri-4-tolylphosphane
 oxide-\kO)-tin(IV), C44H48Cl2O2P2Sn
;
_journal_issue 6
_journal_name_full 'Zeitschrift f\"ur Kristallographie - New Crystal Structures'
_journal_page_first 1527
_journal_page_last 1529
_journal_paper_doi 10.1515/ncrs-2020-0378
_journal_volume 235
_journal_year 2020
_chemical_formula_moiety 'C44 H48 Cl2 O2 P2 Sn'
_chemical_formula_sum 'C44 H48 Cl2 O2 P2 Sn'
_chemical_formula_weight 860.35
_space_group_crystal_system orthorhombic
_space_group_IT_number 61
_space_group_name_Hall '-P 2ac 2ab'
_space_group_name_H-M_alt 'P b c a'
_atom_sites_solution_hydrogens geom
_atom_sites_solution_primary direct
_atom_sites_solution_secondary difmap
_audit_creation_method SHELXL-2018/3
_cell_angle_alpha 90
_cell_angle_beta 90
_cell_angle_gamma 90
_cell_formula_units_Z 4
_cell_length_a 17.83120(10)
_cell_length_b 12.02910(10)
_cell_length_c 18.58950(10)
_cell_measurement_reflns_used 28231
_cell_measurement_temperature 100(2)
_cell_measurement_theta_max 76.3000
_cell_measurement_theta_min 4.7460
_cell_volume 3987.32(5)
_computing_cell_refinement 'CrysAlisPro [1]'
_computing_data_collection 'CrysAlisPro [1]'
_computing_data_reduction 'CrysAlisPro [1]'
_computing_molecular_graphics 'ORTEP-3 for Windows [4]'
_computing_publication_material 'SHELXL-2018/3 [3]'
_computing_structure_refinement 'SHELXL-2018/3 [3]'
_computing_structure_solution 'SHELXT 2014/5 [2]'
_diffrn_ambient_environment N~2~
_diffrn_ambient_temperature 100(2)
_diffrn_detector 'CCD plate'
_diffrn_detector_area_resol_mean 5.2558
_diffrn_detector_type AtlasS2
_diffrn_measured_fraction_theta_full 1.000
_diffrn_measured_fraction_theta_max 1.000
_diffrn_measurement_device 'four-circle diffractometer'
_diffrn_measurement_device_type 'XtaLAB Synergy, Dualflex, AtlasS2'
_diffrn_measurement_method '\w scans'
_diffrn_radiation_monochromator mirror
_diffrn_radiation_type CuK\a
_diffrn_radiation_wavelength 1.54184
_diffrn_reflns_av_R_equivalents 0.0235
_diffrn_reflns_av_unetI/netI 0.0101
_diffrn_reflns_Laue_measured_fraction_full 1.000
_diffrn_reflns_Laue_measured_fraction_max 1.000
_diffrn_reflns_limit_h_max 21
_diffrn_reflns_limit_h_min -21
_diffrn_reflns_limit_k_max 13
_diffrn_reflns_limit_k_min -14
_diffrn_reflns_limit_l_max 22
_diffrn_reflns_limit_l_min -22
_diffrn_reflns_number 47255
_diffrn_reflns_point_group_measured_fraction_full 1.000
_diffrn_reflns_point_group_measured_fraction_max 1.000
_diffrn_reflns_theta_full 67.055
_diffrn_reflns_theta_max 67.055
_diffrn_reflns_theta_min 4.758
_diffrn_source 'micro-focus sealed X-ray tube'
_exptl_absorpt_coefficient_mu 7.367
_exptl_absorpt_correction_T_max 1.000
_exptl_absorpt_correction_T_min 0.873
_exptl_absorpt_correction_type gaussian
_exptl_absorpt_process_details 'CrysAlisPro [1]'
_exptl_crystal_colour colourless
_exptl_crystal_density_diffrn 1.433
_exptl_crystal_description prism
_exptl_crystal_F_000 1768
_exptl_crystal_size_max 0.106
_exptl_crystal_size_mid 0.089
_exptl_crystal_size_min 0.053
_refine_diff_density_max 0.329
_refine_diff_density_min -0.625
_refine_diff_density_rms 0.059
_refine_ls_extinction_coef .
_refine_ls_extinction_method none
_refine_ls_goodness_of_fit_ref 1.020
_refine_ls_hydrogen_treatment constr
_refine_ls_matrix_type full
_refine_ls_number_parameters 235
_refine_ls_number_reflns 3553
_refine_ls_number_restraints 0
_refine_ls_restrained_S_all 1.020
_refine_ls_R_factor_all 0.0205
_refine_ls_R_factor_gt 0.0196
_refine_ls_shift/su_max 0.001
_refine_ls_shift/su_mean 0.000
_refine_ls_structure_factor_coef Fsqd
_refine_ls_weighting_details 'w=1/[\s^2^(Fo^2^)+(0.0326P)^2^+3.0570P] where P=(Fo^2^+2Fc^2^)/3'
_refine_ls_weighting_scheme calc
_refine_ls_wR_factor_gt 0.0557
_refine_ls_wR_factor_ref 0.0564
_reflns_Friedel_coverage 0.000
_reflns_Friedel_fraction_full .
_reflns_Friedel_fraction_max .
_reflns_number_gt 3391
_reflns_number_total 3553
_reflns_threshold_expression 'I > 2\s(I)'
_cod_data_source_file suppl_ncrs-2020-0378_suppl.cif
_cod_data_source_block shelx
_cod_database_code 8105512
_shelx_shelxl_version_number 2018/3
_shelx_space_group_comment
;
The symmetry employed for this shelxl refinement is uniquely defined
by the following loop, which should always be used as a source of
symmetry information in preference to the above space-group names.
They are only intended as comments.
;
_shelx_estimated_absorpt_t_min 0.509
_shelx_estimated_absorpt_t_max 0.696

loop_
_space_group_symop_operation_xyz
'x, y, z'
'-x+1/2, -y, z+1/2'
'-x, y+1/2, -z+1/2'
'x+1/2, -y+1/2, -z'
'-x, -y, -z'
'x-1/2, y, -z-1/2'
'x, -y-1/2, z-1/2'
'-x-1/2, y-1/2, z'

loop_
_atom_site_label
_atom_site_type_symbol
_atom_site_fract_x
_atom_site_fract_y
_atom_site_fract_z
_atom_site_U_iso_or_equiv
_atom_site_adp_type
_atom_site_occupancy
_atom_site_site_symmetry_order
_atom_site_calc_flag
_atom_site_refinement_flags_posn
_atom_site_refinement_flags_adp
_atom_site_refinement_flags_occupancy
_atom_site_disorder_assembly
_atom_site_disorder_group
Sn1 Sn 0.500000 0.500000 0.500000 0.01216(7) Uani 1 2 d S . P . .
Cl1 Cl 0.55361(2) 0.67812(3) 0.55689(2) 0.02163(10) Uani 1 1 d . . . . .
P1 P 0.65744(2) 0.54160(3) 0.38148(2) 0.01201(9) Uani 1 1 d . . . . .
O1 O 0.59770(6) 0.48389(9) 0.42508(6) 0.0160(2) Uani 1 1 d . . . . .
C1 C 0.68095(8) 0.45559(12) 0.30549(8) 0.0138(3) Uani 1 1 d . . . . .
C2 C 0.74054(10) 0.48362(14) 0.26046(9) 0.0186(3) Uani 1 1 d . . . . .
H2 H 0.768419 0.549541 0.269227 0.022 Uiso 1 1 calc R U . . .
C3 C 0.75929(9) 0.41574(14) 0.20297(8) 0.0188(3) Uani 1 1 d . . . . .
H3 H 0.799884 0.435761 0.172513 0.023 Uiso 1 1 calc R U . . .
C4 C 0.71925(9) 0.31833(13) 0.18929(8) 0.0172(3) Uani 1 1 d . . . . .
C5 C 0.65885(9) 0.29248(13) 0.23361(9) 0.0187(3) Uani 1 1 d . . . . .
H5 H 0.630181 0.227541 0.224138 0.022 Uiso 1 1 calc R U . . .
C6 C 0.63961(9) 0.35998(13) 0.29159(8) 0.0163(3) Uani 1 1 d . . . . .
H6 H 0.598414 0.340793 0.321517 0.020 Uiso 1 1 calc R U . . .
C7 C 0.74249(10) 0.24351(14) 0.12839(9) 0.0227(4) Uani 1 1 d . . . . .
H7A H 0.725930 0.167381 0.138384 0.034 Uiso 1 1 calc R U . . .
H7B H 0.797212 0.244893 0.123538 0.034 Uiso 1 1 calc R U . . .
H7C H 0.719477 0.269520 0.083571 0.034 Uiso 1 1 calc R U . . .
C8 C 0.74137(8) 0.56116(13) 0.43352(8) 0.0139(3) Uani 1 1 d . . . . .
C9 C 0.79463(9) 0.64230(13) 0.41671(8) 0.0157(3) Uani 1 1 d . . . . .
H9 H 0.785775 0.692252 0.378048 0.019 Uiso 1 1 calc R U . . .
C10 C 0.86057(9) 0.65024(13) 0.45636(8) 0.0167(3) Uani 1 1 d . . . . .
H10 H 0.896634 0.705307 0.444298 0.020 Uiso 1 1 calc R U . . .
C11 C 0.87430(9) 0.57810(14) 0.51372(9) 0.0175(3) Uani 1 1 d . . . . .
C12 C 0.82115(10) 0.49717(13) 0.52984(9) 0.0192(4) Uani 1 1 d . . . . .
H12 H 0.830105 0.447167 0.568449 0.023 Uiso 1 1 calc R U . . .
C13 C 0.75509(12) 0.48820(14) 0.49040(9) 0.0179(4) Uani 1 1 d . . . . .
H13 H 0.719386 0.432482 0.502176 0.021 Uiso 1 1 calc R U . . .
C14 C 0.94453(9) 0.58833(15) 0.55813(9) 0.0232(4) Uani 1 1 d . . . . .
H14A H 0.932651 0.624533 0.603959 0.035 Uiso 1 1 calc R U . . .
H14B H 0.981554 0.632972 0.531980 0.035 Uiso 1 1 calc R U . . .
H14C H 0.965122 0.514157 0.567357 0.035 Uiso 1 1 calc R U . . .
C15 C 0.63062(8) 0.67447(12) 0.34630(8) 0.0141(3) Uani 1 1 d . . . . .
C16 C 0.60132(9) 0.68328(13) 0.27686(8) 0.0168(3) Uani 1 1 d . . . . .
H16 H 0.600004 0.619885 0.246405 0.020 Uiso 1 1 calc R U . . .
C17 C 0.57412(9) 0.78443(14) 0.25226(9) 0.0197(3) Uani 1 1 d . . . . .
H17 H 0.553345 0.789359 0.205312 0.024 Uiso 1 1 calc R U . . .
C18 C 0.57689(9) 0.87852(13) 0.29541(9) 0.0186(3) Uani 1 1 d . . . . .
C19 C 0.60768(9) 0.86981(13) 0.36417(9) 0.0172(3) Uani 1 1 d . . . . .
H19 H 0.610976 0.934087 0.393697 0.021 Uiso 1 1 calc R U . . .
C20 C 0.63349(8) 0.76888(13) 0.39001(8) 0.0158(3) Uani 1 1 d . . . . .
H20 H 0.653141 0.763812 0.437398 0.019 Uiso 1 1 calc R U . . .
C21 C 0.54820(11) 0.98855(14) 0.26854(11) 0.0274(4) Uani 1 1 d . . . . .
H21A H 0.554656 1.044997 0.306052 0.041 Uiso 0.5 1 calc R U P . .
H21B H 0.576363 1.010491 0.225559 0.041 Uiso 0.5 1 calc R U P . .
H21C H 0.494876 0.981855 0.256517 0.041 Uiso 0.5 1 calc R U P . .
H21D H 0.529274 0.979899 0.219367 0.041 Uiso 0.5 1 calc R U P . .
H21E H 0.507567 1.014404 0.299859 0.041 Uiso 0.5 1 calc R U P . .
H21F H 0.589054 1.043040 0.268902 0.041 Uiso 0.5 1 calc R U P . .
C22 C 0.44035(9) 0.59927(14) 0.42539(9) 0.0186(3) Uani 1 1 d . . . . .
H22A H 0.403899 0.553064 0.399644 0.028 Uiso 1 1 calc R U . . .
H22B H 0.475561 0.632011 0.390908 0.028 Uiso 1 1 calc R U . . .
H22C H 0.413961 0.658687 0.451089 0.028 Uiso 1 1 calc R U . . .

loop_
_atom_site_aniso_label
_atom_site_aniso_U_11
_atom_site_aniso_U_22
_atom_site_aniso_U_33
_atom_site_aniso_U_23
_atom_site_aniso_U_13
_atom_site_aniso_U_12
Sn1 0.01160(10) 0.01519(10) 0.00968(10) -0.00033(5) 0.00038(5) -0.00068(5)
Cl1 0.0262(2) 0.0217(2) 0.01709(19) -0.00237(14) -0.00200(15) -0.00604(15)
P1 0.01150(18) 0.01352(19) 0.01099(18) -0.00020(14) 0.00122(14) -0.00071(14)
O1 0.0142(5) 0.0178(5) 0.0161(6) 0.0008(4) 0.0044(5) -0.0009(4)
C1 0.0136(7) 0.0156(7) 0.0120(7) 0.0003(6) -0.0010(6) 0.0022(6)
C2 0.0171(8) 0.0205(8) 0.0181(8) -0.0032(6) 0.0012(7) -0.0042(6)
C3 0.0152(8) 0.0259(8) 0.0154(7) -0.0010(6) 0.0026(6) -0.0009(6)
C4 0.0191(8) 0.0195(8) 0.0130(7) -0.0004(6) -0.0039(6) 0.0052(6)
C5 0.0211(8) 0.0147(7) 0.0203(8) -0.0010(6) -0.0023(6) -0.0013(6)
C6 0.0155(7) 0.0170(7) 0.0163(7) 0.0029(6) 0.0002(6) -0.0006(6)
C7 0.0259(9) 0.0230(9) 0.0194(9) -0.0063(7) -0.0007(6) 0.0038(7)
C8 0.0145(7) 0.0155(7) 0.0115(7) -0.0020(6) 0.0014(6) 0.0009(6)
C9 0.0177(8) 0.0161(7) 0.0133(7) 0.0002(6) 0.0001(6) 0.0003(6)
C10 0.0163(7) 0.0169(7) 0.0170(7) -0.0023(6) 0.0012(6) -0.0028(6)
C11 0.0170(8) 0.0208(8) 0.0147(7) -0.0047(6) -0.0016(6) 0.0031(6)
C12 0.0214(9) 0.0227(9) 0.0137(9) 0.0042(6) -0.0010(7) 0.0020(6)
C13 0.0177(9) 0.0199(9) 0.0160(8) 0.0018(6) 0.0013(7) -0.0025(6)
C14 0.0204(9) 0.0277(9) 0.0216(8) -0.0013(7) -0.0061(7) 0.0004(7)
C15 0.0115(7) 0.0160(7) 0.0147(7) 0.0016(6) 0.0018(6) -0.0009(6)
C16 0.0152(7) 0.0199(8) 0.0154(7) -0.0003(6) 0.0000(6) -0.0017(6)
C17 0.0173(8) 0.0267(8) 0.0151(7) 0.0043(6) -0.0018(6) -0.0003(7)
C18 0.0129(7) 0.0213(8) 0.0216(8) 0.0065(7) 0.0037(6) 0.0005(6)
C19 0.0153(7) 0.0172(7) 0.0191(8) -0.0007(6) 0.0034(6) -0.0008(6)
C20 0.0136(7) 0.0199(8) 0.0139(7) 0.0002(6) 0.0007(6) -0.0004(6)
C21 0.0274(10) 0.0246(9) 0.0301(10) 0.0084(7) 0.0011(8) 0.0049(7)
C22 0.0176(8) 0.0230(8) 0.0153(7) 0.0024(6) -0.0008(6) 0.0032(6)

loop_
_atom_type_symbol
_atom_type_description
_atom_type_scat_dispersion_real
_atom_type_scat_dispersion_imag
_atom_type_scat_source
C C 0.0181 0.0091 'International Tables Vol C Tables 4.2.6.8 and 6.1.1.4'
H H 0.0000 0.0000 'International Tables Vol C Tables 4.2.6.8 and 6.1.1.4'
Cl Cl 0.3639 0.7018 'International Tables Vol C Tables 4.2.6.8 and 6.1.1.4'
O O 0.0492 0.0322 'International Tables Vol C Tables 4.2.6.8 and 6.1.1.4'
P P 0.2955 0.4335 'International Tables Vol C Tables 4.2.6.8 and 6.1.1.4'
Sn Sn 0.0259 5.4591 'International Tables Vol C Tables 4.2.6.8 and 6.1.1.4'

loop_
_geom_angle_atom_site_label_1
_geom_angle_atom_site_label_2
_geom_angle_atom_site_label_3
_geom_angle
_geom_angle_site_symmetry_1
_geom_angle_site_symmetry_3
C22 Sn1 C22 180.00(6) 5_666 .
C22 Sn1 O1 91.85(5) 5_666 5_666
C22 Sn1 O1 88.15(5) . 5_666
C22 Sn1 O1 88.15(5) 5_666 .
C22 Sn1 O1 91.85(5) . .
O1 Sn1 O1 180.0 5_666 .
C22 Sn1 Cl1 89.21(5) 5_666 5_666
C22 Sn1 Cl1 90.79(5) . 5_666
O1 Sn1 Cl1 92.21(3) 5_666 5_666
O1 Sn1 Cl1 87.79(3) . 5_666
C22 Sn1 Cl1 90.79(5) 5_666 .
C22 Sn1 Cl1 89.21(5) . .
O1 Sn1 Cl1 87.79(3) 5_666 .
O1 Sn1 Cl1 92.21(3) . .
Cl1 Sn1 Cl1 180.000(17) 5_666 .
O1 P1 C15 114.72(7) . .
O1 P1 C8 111.05(7) . .
C15 P1 C8 107.57(7) . .
O1 P1 C1 108.77(7) . .
C15 P1 C1 106.76(7) . .
C8 P1 C1 107.68(7) . .
P1 O1 Sn1 147.60(7) . .
C6 C1 C2 119.51(14) . .
C6 C1 P1 119.85(12) . .
C2 C1 P1 120.64(12) . .
C3 C2 C1 120.29(15) . .
C3 C2 H2 119.9 . .
C1 C2 H2 119.9 . .
C2 C3 C4 120.79(15) . .
C2 C3 H3 119.6 . .
C4 C3 H3 119.6 . .
C5 C4 C3 118.41(14) . .
C5 C4 C7 121.68(15) . .
C3 C4 C7 119.90(15) . .
C4 C5 C6 121.25(15) . .
C4 C5 H5 119.4 . .
C6 C5 H5 119.4 . .
C1 C6 C5 119.72(14) . .
C1 C6 H6 120.1 . .
C5 C6 H6 120.1 . .
C4 C7 H7A 109.5 . .
C4 C7 H7B 109.5 . .
H7A C7 H7B 109.5 . .
C4 C7 H7C 109.5 . .
H7A C7 H7C 109.5 . .
H7B C7 H7C 109.5 . .
C13 C8 C9 119.31(15) . .
C13 C8 P1 118.12(13) . .
C9 C8 P1 122.48(12) . .
C10 C9 C8 120.26(14) . .
C10 C9 H9 119.9 . .
C8 C9 H9 119.9 . .
C9 C10 C11 120.67(15) . .
C9 C10 H10 119.7 . .
C11 C10 H10 119.7 . .
C12 C11 C10 118.68(15) . .
C12 C11 C14 120.39(15) . .
C10 C11 C14 120.92(15) . .
C11 C12 C13 121.16(15) . .
C11 C12 H12 119.4 . .
C13 C12 H12 119.4 . .
C12 C13 C8 119.91(16) . .
C12 C13 H13 120.0 . .
C8 C13 H13 120.0 . .
C11 C14 H14A 109.5 . .
C11 C14 H14B 109.5 . .
H14A C14 H14B 109.5 . .
C11 C14 H14C 109.5 . .
H14A C14 H14C 109.5 . .
H14B C14 H14C 109.5 . .
C16 C15 C20 119.31(14) . .
C16 C15 P1 120.32(12) . .
C20 C15 P1 120.19(12) . .
C17 C16 C15 120.13(15) . .
C17 C16 H16 119.9 . .
C15 C16 H16 119.9 . .
C16 C17 C18 120.81(14) . .
C16 C17 H17 119.6 . .
C18 C17 H17 119.6 . .
C17 C18 C19 118.83(14) . .
C17 C18 C21 120.89(15) . .
C19 C18 C21 120.27(15) . .
C20 C19 C18 120.97(15) . .
C20 C19 H19 119.5 . .
C18 C19 H19 119.5 . .
C19 C20 C15 119.92(14) . .
C19 C20 H20 120.0 . .
C15 C20 H20 120.0 . .
C18 C21 H21A 109.5 . .
C18 C21 H21B 109.5 . .
H21A C21 H21B 109.5 . .
C18 C21 H21C 109.5 . .
H21A C21 H21C 109.5 . .
H21B C21 H21C 109.5 . .
H21D C21 H21E 109.5 . .
H21D C21 H21F 109.5 . .
H21E C21 H21F 109.5 . .
Sn1 C22 H22A 109.5 . .
Sn1 C22 H22B 109.5 . .
H22A C22 H22B 109.5 . .
Sn1 C22 H22C 109.5 . .
H22A C22 H22C 109.5 . .
H22B C22 H22C 109.5 . .

loop_
_geom_bond_atom_site_label_1
_geom_bond_atom_site_label_2
_geom_bond_distance
_geom_bond_site_symmetry_2
Sn1 C22 2.1168(15) 5_666
Sn1 C22 2.1168(15) .
Sn1 O1 2.2387(11) 5_666
Sn1 O1 2.2387(11) .
Sn1 Cl1 2.5735(4) 5_666
Sn1 Cl1 2.5735(4) .
P1 O1 1.5079(11) .
P1 C15 1.7919(15) .
P1 C8 1.7975(15) .
P1 C1 1.8005(15) .
C1 C6 1.390(2) .
C1 C2 1.394(2) .
C2 C3 1.386(2) .
C2 H2 0.9500 .
C3 C4 1.395(2) .
C3 H3 0.9500 .
C4 C5 1.391(2) .
C4 C7 1.504(2) .
C5 C6 1.392(2) .
C5 H5 0.9500 .
C6 H6 0.9500 .
C7 H7A 0.9800 .
C7 H7B 0.9800 .
C7 H7C 0.9800 .
C8 C13 1.396(2) .
C8 C9 1.397(2) .
C9 C10 1.391(2) .
C9 H9 0.9500 .
C10 C11 1.396(2) .
C10 H10 0.9500 .
C11 C12 1.391(2) .
C11 C14 1.505(2) .
C12 C13 1.391(3) .
C12 H12 0.9500 .
C13 H13 0.9500 .
C14 H14A 0.9800 .
C14 H14B 0.9800 .
C14 H14C 0.9800 .
C15 C16 1.397(2) .
C15 C20 1.397(2) .
C16 C17 1.387(2) .
C16 H16 0.9500 .
C17 C18 1.388(2) .
C17 H17 0.9500 .
C18 C19 1.395(2) .
C18 C21 1.504(2) .
C19 C20 1.385(2) .
C19 H19 0.9500 .
C20 H20 0.9500 .
C21 H21A 0.9800 .
C21 H21B 0.9800 .
C21 H21C 0.9800 .
C21 H21D 0.9800 .
C21 H21E 0.9800 .
C21 H21F 0.9800 .
C22 H22A 0.9800 .
C22 H22B 0.9800 .
C22 H22C 0.9800 .

loop_
_geom_torsion_atom_site_label_1
_geom_torsion_atom_site_label_2
_geom_torsion_atom_site_label_3
_geom_torsion_atom_site_label_4
_geom_torsion
_geom_torsion_site_symmetry_1
_geom_torsion_site_symmetry_2
_geom_torsion_site_symmetry_3
_geom_torsion_site_symmetry_4
C15 P1 O1 Sn1 -32.40(16) . . . .
C8 P1 O1 Sn1 89.83(14) . . . .
C1 P1 O1 Sn1 -151.85(12) . . . .
O1 P1 C1 C6 6.69(14) . . . .
C15 P1 C1 C6 -117.61(13) . . . .
C8 P1 C1 C6 127.12(13) . . . .
O1 P1 C1 C2 -173.03(12) . . . .
C15 P1 C1 C2 62.66(14) . . . .
C8 P1 C1 C2 -52.61(15) . . . .
C6 C1 C2 C3 -1.1(2) . . . .
P1 C1 C2 C3 178.63(12) . . . .
C1 C2 C3 C4 -0.2(3) . . . .
C2 C3 C4 C5 1.6(2) . . . .
C2 C3 C4 C7 -177.55(15) . . . .
C3 C4 C5 C6 -1.8(2) . . . .
C7 C4 C5 C6 177.41(15) . . . .
C2 C1 C6 C5 1.0(2) . . . .
P1 C1 C6 C5 -178.75(12) . . . .
C4 C5 C6 C1 0.5(2) . . . .
O1 P1 C8 C13 25.62(15) . . . .
C15 P1 C8 C13 151.92(13) . . . .
C1 P1 C8 C13 -93.35(14) . . . .
O1 P1 C8 C9 -157.84(12) . . . .
C15 P1 C8 C9 -31.54(14) . . . .
C1 P1 C8 C9 83.19(14) . . . .
C13 C8 C9 C10 -0.1(2) . . . .
P1 C8 C9 C10 -176.57(12) . . . .
C8 C9 C10 C11 -0.5(2) . . . .
C9 C10 C11 C12 0.8(2) . . . .
C9 C10 C11 C14 -178.27(15) . . . .
C10 C11 C12 C13 -0.6(2) . . . .
C14 C11 C12 C13 178.49(16) . . . .
C11 C12 C13 C8 0.1(3) . . . .
C9 C8 C13 C12 0.3(2) . . . .
P1 C8 C13 C12 176.94(13) . . . .
O1 P1 C15 C16 -94.12(13) . . . .
C8 P1 C15 C16 141.79(12) . . . .
C1 P1 C15 C16 26.45(14) . . . .
O1 P1 C15 C20 81.00(14) . . . .
C8 P1 C15 C20 -43.10(14) . . . .
C1 P1 C15 C20 -158.43(12) . . . .
C20 C15 C16 C17 -1.2(2) . . . .
P1 C15 C16 C17 173.96(12) . . . .
C15 C16 C17 C18 1.3(2) . . . .
C16 C17 C18 C19 0.1(2) . . . .
C16 C17 C18 C21 179.33(16) . . . .
C17 C18 C19 C20 -1.5(2) . . . .
C21 C18 C19 C20 179.21(15) . . . .
C18 C19 C20 C15 1.6(2) . . . .
C16 C15 C20 C19 -0.2(2) . . . .
P1 C15 C20 C19 -175.40(11) . . . .
